data_4129426
loop_
_publ_author_name
'Liberman-Martin, Allegra L'
'Bergman, Robert G.'
'Tilley, T. Don'

_publ_section_title
;
 Lewis Acidity of Bis(perfluorocatecholato)silane: Aldehyde
 Hydrosilylation Catalyzed by a Neutral Silicon Compound.
;
_journal_issue 16
_journal_name_full 'Journal of the American Chemical Society'
_journal_page_first 5328
_journal_page_last 5331
_journal_paper_doi 10.1021/jacs.5b02807
_journal_volume 137
_journal_year 2015
_chemical_formula_sum 'C18 H18 F9 N3 O4 S Si'
_chemical_formula_weight 571.50
_chemical_name_common ALM-VI-33
_space_group_crystal_system triclinic
_space_group_IT_number 2
_space_group_name_Hall '-P 1'
_space_group_name_H-M_alt 'P -1'
_atom_sites_solution_hydrogens geom
_atom_sites_solution_primary iterative
_atom_sites_solution_secondary difmap
_audit_creation_method shelxl-2014
_cell_angle_alpha 94.143(9)
_cell_angle_beta 92.813(11)
_cell_angle_gamma 95.037(9)
_cell_formula_units_Z 4
_cell_length_a 10.302(2)
_cell_length_b 11.005(2)
_cell_length_c 19.949(4)
_cell_measurement_reflns_used 9656
_cell_measurement_temperature 100(2)
_cell_measurement_theta_max 31.13
_cell_measurement_theta_min 2.66
_cell_volume 2243.6(7)
_computing_cell_refinement 'Bruker SAINT'
_computing_data_collection 'Bruker APEX2'
_computing_data_reduction 'Bruker SAINT'
_computing_molecular_graphics 'Bruker SHELXTL'
_computing_publication_material 'Bruker SHELXTL'
_computing_structure_refinement 'shelxl-2014 (sheldrick, 2014)'
_computing_structure_solution 'SHELXS-97 (Sheldrick 2008)'
_diffrn_ambient_temperature 100(2)
_diffrn_detector_area_resol_mean 8.366
_diffrn_measured_fraction_theta_full 0.998
_diffrn_measured_fraction_theta_max 0.766
_diffrn_measurement_device_type 'Bruker APEX-II CCD'
_diffrn_measurement_method '\f and \w scans'
_diffrn_radiation_type mok\a
_diffrn_radiation_wavelength 0.71073
_diffrn_reflns_av_R_equivalents 0.0682
_diffrn_reflns_av_unetI/netI 0.0492
_diffrn_reflns_Laue_measured_fraction_full 0.998
_diffrn_reflns_Laue_measured_fraction_max 0.766
_diffrn_reflns_limit_h_max 15
_diffrn_reflns_limit_h_min -14
_diffrn_reflns_limit_k_max 14
_diffrn_reflns_limit_k_min -12
_diffrn_reflns_limit_l_max 27
_diffrn_reflns_limit_l_min -28
_diffrn_reflns_number 51799
_diffrn_reflns_point_group_measured_fraction_full 0.998
_diffrn_reflns_point_group_measured_fraction_max 0.766
_diffrn_reflns_theta_full 25.000
_diffrn_reflns_theta_max 31.591
_diffrn_reflns_theta_min 1.863
_diffrn_source 'microfocus sealed tube'
_exptl_absorpt_coefficient_mu 0.305
_exptl_absorpt_correction_T_max 0.7301
_exptl_absorpt_correction_T_min 0.6254
_exptl_absorpt_correction_type multi-scan
_exptl_absorpt_process_details SADABS
_exptl_crystal_colour colorless
_exptl_crystal_density_diffrn 1.692
_exptl_crystal_description block
_exptl_crystal_F_000 1160
_exptl_crystal_size_max 0.150
_exptl_crystal_size_mid 0.100
_exptl_crystal_size_min 0.090
_refine_diff_density_max 0.616
_refine_diff_density_min -1.193
_refine_diff_density_rms 0.088
_refine_ls_extinction_method none
_refine_ls_goodness_of_fit_ref 1.090
_refine_ls_hydrogen_treatment constr
_refine_ls_matrix_type full
_refine_ls_number_parameters 661
_refine_ls_number_reflns 11537
_refine_ls_number_restraints 0
_refine_ls_restrained_S_all 1.090
_refine_ls_R_factor_all 0.0710
_refine_ls_R_factor_gt 0.0555
_refine_ls_shift/su_max 0.000
_refine_ls_shift/su_mean 0.000
_refine_ls_structure_factor_coef Fsqd
_refine_ls_weighting_details 'w=1/[\s^2^(fo^2^)+(0.0778p)^2^+1.4355p] where p=(fo^2^+2fc^2^)/3'
_refine_ls_weighting_scheme calc
_refine_ls_wR_factor_gt 0.1483
_refine_ls_wR_factor_ref 0.1620
_reflns_Friedel_coverage 0.000
_reflns_number_gt 8996
_reflns_number_total 11537
_reflns_threshold_expression 'i > 2\s(i)'
_cod_data_source_file ja5b02807_si_004.cif
_cod_data_source_block shelx
_cod_depositor_comments
;
The following automatic conversions were performed:

data item '_atom_site_adp_type' value 'uani' was changed to 'Uani' in
accordance with the
/home/saulius/struct/COD-crude-data/automatic-downloads/DataCite-retrospective/ACS/depositions/lib/dictionaries/cif_core.dic
dictionary named 'cif_core.dic' version 2.4.2 last updated on
2011-04-26 (72 times).

data item '_atom_site_adp_type' value 'uiso' was changed to 'Uiso' in
accordance with the
/home/saulius/struct/COD-crude-data/automatic-downloads/DataCite-retrospective/ACS/depositions/lib/dictionaries/cif_core.dic
dictionary named 'cif_core.dic' version 2.4.2 last updated on
2011-04-26 (36 times).

data item '_atom_site_refinement_flags_adp' value 'u' was changed to
'U' in accordance with the
/home/saulius/struct/COD-crude-data/automatic-downloads/DataCite-retrospective/ACS/depositions/lib/dictionaries/cif_core.dic
dictionary named 'cif_core.dic' version 2.4.2 last updated on
2011-04-26 (36 times).

data item '_atom_site_refinement_flags_posn' value 'r' was changed to
'R' in accordance with the
/home/saulius/struct/COD-crude-data/automatic-downloads/DataCite-retrospective/ACS/depositions/lib/dictionaries/cif_core.dic
dictionary named 'cif_core.dic' version 2.4.2 last updated on
2011-04-26 (36 times).

data item '_refine_ls_structure_factor_coef' value 'fsqd' was changed
to 'Fsqd' in accordance with the
/home/saulius/struct/COD-crude-data/automatic-downloads/DataCite-retrospective/ACS/depositions/lib/dictionaries/cif_core.dic
dictionary named 'cif_core.dic' version 2.4.2 last updated on
2011-04-26.

Automatic conversion script
Id: cif_fix_values 6909 2019-04-08 15:41:33Z antanas 
;
_cod_original_cell_volume 2243.7(8)
_cod_original_sg_symbol_Hall '-p 1'
_cod_original_sg_symbol_H-M 'p -1'
_cod_database_code 4129426
_shelx_space_group_comment
; 
the symmetry employed for this shelxl refinement is uniquely defined 
by the following loop, which should always be used as a source of 
symmetry information in preference to the above space-group names. 
they are only intended as comments. 
;
_shelx_estimated_absorpt_t_min 0.956
_shelx_estimated_absorpt_t_max 0.973
_shelxl_version_number 2014-1

loop_
_space_group_symop_operation_xyz
'x, y, z'
'-x, -y, -z'

loop_
_atom_site_label
_atom_site_type_symbol
_atom_site_fract_x
_atom_site_fract_y
_atom_site_fract_z
_atom_site_U_iso_or_equiv
_atom_site_adp_type
_atom_site_occupancy
_atom_site_site_symmetry_order
_atom_site_calc_flag
_atom_site_refinement_flags_posn
_atom_site_refinement_flags_adp
c1 c 0.8778(2) 0.3266(2) 0.12203(11) 0.0214(5) Uani 1 1 d . .
c2 c 0.9286(2) 0.4304(2) 0.09521(11) 0.0243(5) Uani 1 1 d . .
c3 c 0.8487(2) 0.4938(2) 0.05473(11) 0.0248(5) Uani 1 1 d . .
c4 c 0.7184(2) 0.4536(2) 0.04193(11) 0.0255(5) Uani 1 1 d . .
c5 c 0.6652(2) 0.3496(2) 0.06987(12) 0.0249(5) Uani 1 1 d . .
c6 c 0.7447(2) 0.2864(2) 0.10972(11) 0.0220(5) Uani 1 1 d . .
c7 c 0.7884(2) -0.0303(2) 0.26379(11) 0.0226(5) Uani 1 1 d . .
c8 c 0.7311(2) -0.1201(2) 0.29965(11) 0.0251(5) Uani 1 1 d . .
c9 c 0.8059(3) -0.1695(2) 0.34929(12) 0.0292(5) Uani 1 1 d . .
c10 c 0.9356(3) -0.1283(2) 0.36250(12) 0.0301(5) Uani 1 1 d . .
c11 c 0.9941(2) -0.0373(3) 0.32628(12) 0.0289(5) Uani 1 1 d . .
c12 c 0.9205(2) 0.0112(2) 0.27665(11) 0.0237(5) Uani 1 1 d . .
c13 c 0.5554(2) 0.5073(2) 0.21676(11) 0.0241(5) Uani 1 1 d . .
c14 c 0.4809(2) 0.5653(2) 0.17174(12) 0.0282(5) Uani 1 1 d . .
c15 c 0.5395(3) 0.6589(3) 0.13768(12) 0.0322(6) Uani 1 1 d . .
c16 c 0.6711(3) 0.6932(2) 0.14781(12) 0.0304(5) Uani 1 1 d . .
c17 c 0.7470(2) 0.6347(2) 0.19268(12) 0.0277(5) Uani 1 1 d . .
c18 c 0.6897(2) 0.5421(2) 0.22701(11) 0.0230(5) Uani 1 1 d . .
c19 c 0.7347(2) 0.2253(2) 0.38086(11) 0.0216(5) Uani 1 1 d . .
c20 c 0.8107(2) 0.1648(2) 0.42435(12) 0.0274(5) Uani 1 1 d . .
c21 c 0.7564(2) 0.0616(2) 0.45217(11) 0.0252(5) Uani 1 1 d . .
c22 c 0.6280(2) 0.0193(2) 0.43633(11) 0.0245(5) Uani 1 1 d . .
c23 c 0.5508(2) 0.0793(2) 0.39256(11) 0.0224(5) Uani 1 1 d . .
c24 c 0.6040(2) 0.1820(2) 0.36524(10) 0.0202(4) Uani 1 1 d . .
c25 c 0.3460(3) 0.0102(3) 0.02449(13) 0.0406(7) Uani 1 1 d . .
h31a h 0.4144 0.0775 0.0349 0.061 Uiso 1 1 calc R U
h31b h 0.3305 -0.0037 -0.0244 0.061 Uiso 1 1 calc R U
h31c h 0.3736 -0.0643 0.0428 0.061 Uiso 1 1 calc R U
c26 c 0.1773(4) 0.1562(4) 0.03450(17) 0.0678(12) Uani 1 1 d . .
h34a h 0.0990 0.1722 0.0585 0.102 Uiso 1 1 calc R U
h34b h 0.1558 0.1488 -0.0141 0.102 Uiso 1 1 calc R U
h34c h 0.2450 0.2238 0.0456 0.102 Uiso 1 1 calc R U
c27 c 0.1277(3) -0.2091(4) 0.0739(2) 0.0663(11) Uani 1 1 d . .
h35a h 0.0372 -0.2117 0.0870 0.100 Uiso 1 1 calc R U
h35b h 0.1541 -0.2925 0.0685 0.100 Uiso 1 1 calc R U
h35c h 0.1350 -0.1709 0.0312 0.100 Uiso 1 1 calc R U
c28 c 0.1983(4) -0.1909(3) 0.19262(19) 0.0576(9) Uani 1 1 d . .
h36a h 0.2584 -0.1446 0.2268 0.086 Uiso 1 1 calc R U
h36b h 0.2182 -0.2765 0.1886 0.086 Uiso 1 1 calc R U
h36c h 0.1084 -0.1868 0.2059 0.086 Uiso 1 1 calc R U
c29 c 0.4371(2) 0.0295(3) 0.18886(13) 0.0364(6) Uani 1 1 d . .
h30a h 0.4904 0.0945 0.1693 0.055 Uiso 1 1 calc R U
h30b h 0.4414 -0.0481 0.1620 0.055 Uiso 1 1 calc R U
h30c h 0.4701 0.0218 0.2351 0.055 Uiso 1 1 calc R U
c30 c 0.2792(3) 0.1771(3) 0.22403(17) 0.0462(8) Uani 1 1 d . .
h32a h 0.3028 0.1754 0.2721 0.069 Uiso 1 1 calc R U
h32b h 0.1870 0.1916 0.2179 0.069 Uiso 1 1 calc R U
h32c h 0.3334 0.2428 0.2055 0.069 Uiso 1 1 calc R U
c31 c 0.1750(2) 0.4440(3) 0.49536(11) 0.0282(5) Uani 1 1 d . .
h29a h 0.2115 0.4196 0.5381 0.042 Uiso 1 1 calc R U
h29b h 0.0893 0.3990 0.4846 0.042 Uiso 1 1 calc R U
h29c h 0.1656 0.5320 0.4992 0.042 Uiso 1 1 calc R U
c32 c 0.2773(3) 0.2858(2) 0.42696(14) 0.0319(6) Uani 1 1 d . .
h24a h 0.3378 0.2757 0.3910 0.048 Uiso 1 1 calc R U
h24b h 0.1921 0.2427 0.4126 0.048 Uiso 1 1 calc R U
h24c h 0.3118 0.2518 0.4676 0.048 Uiso 1 1 calc R U
c33 c 0.0245(2) 0.5523(3) 0.36560(13) 0.0324(6) Uani 1 1 d . .
h25a h 0.0510 0.6022 0.4075 0.049 Uiso 1 1 calc R U
h25b h -0.0333 0.4811 0.3754 0.049 Uiso 1 1 calc R U
h25c h -0.0217 0.6013 0.3347 0.049 Uiso 1 1 calc R U
c34 c 0.1151(3) 0.4370(3) 0.27065(14) 0.0480(8) Uani 1 1 d . .
h20a h 0.0670 0.4824 0.2387 0.072 Uiso 1 1 calc R U
h20b h 0.0632 0.3608 0.2782 0.072 Uiso 1 1 calc R U
h20c h 0.1982 0.4181 0.2523 0.072 Uiso 1 1 calc R U
c35 c 0.4167(2) 0.6499(2) 0.46533(12) 0.0289(5) Uani 1 1 d . .
h18a h 0.4214 0.7297 0.4910 0.043 Uiso 1 1 calc R U
h18b h 0.4959 0.6440 0.4404 0.043 Uiso 1 1 calc R U
h18c h 0.4094 0.5848 0.4963 0.043 Uiso 1 1 calc R U
c36 c 0.3084(3) 0.7345(3) 0.36993(14) 0.0378(6) Uani 1 1 d . .
h33a h 0.3128 0.8145 0.3954 0.057 Uiso 1 1 calc R U
h33b h 0.2309 0.7245 0.3388 0.057 Uiso 1 1 calc R U
h33c h 0.3868 0.7293 0.3443 0.057 Uiso 1 1 calc R U
n1 n 0.30078(17) 0.0597(2) 0.18908(10) 0.0264(4) Uani 1 1 d . .
n2 n 0.2249(2) 0.0421(3) 0.05482(10) 0.0387(6) Uani 1 1 d . .
n3 n 0.2133(2) -0.1373(2) 0.12633(12) 0.0361(5) Uani 1 1 d . .
n4 n 0.14050(19) 0.5112(2) 0.33437(9) 0.0278(4) Uani 1 1 d . .
n5 n 0.26284(18) 0.41588(18) 0.44152(9) 0.0221(4) Uani 1 1 d . .
n6 n 0.30055(18) 0.63657(18) 0.41717(9) 0.0218(4) Uani 1 1 d . .
o1 o 0.70956(14) 0.18488(16) 0.14090(8) 0.0263(4) Uani 1 1 d . .
o2 o 0.94065(14) 0.25325(16) 0.16200(8) 0.0238(3) Uani 1 1 d . .
o3 o 0.73096(14) 0.03026(16) 0.21558(8) 0.0241(4) Uani 1 1 d . .
o4 o 0.96100(14) 0.10150(17) 0.23790(8) 0.0262(4) Uani 1 1 d . .
o5 o 0.51552(15) 0.41522(16) 0.25396(8) 0.0256(4) Uani 1 1 d . .
o6 o 0.74879(15) 0.47591(16) 0.27217(8) 0.0250(4) Uani 1 1 d . .
o7 o 0.54300(14) 0.25289(15) 0.32339(8) 0.0224(3) Uani 1 1 d . .
o8 o 0.77129(14) 0.32677(16) 0.35025(8) 0.0264(4) Uani 1 1 d . .
f1 f 0.87940(12) 0.03032(14) 0.11353(7) 0.0278(3) Uani 1 1 d . .
f2 f 1.05514(13) 0.47293(14) 0.10764(7) 0.0321(3) Uani 1 1 d . .
f3 f 0.89767(15) 0.59699(14) 0.02900(7) 0.0333(3) Uani 1 1 d . .
f4 f 0.64269(14) 0.51733(14) 0.00277(7) 0.0340(3) Uani 1 1 d . .
f5 f 0.53758(13) 0.31268(15) 0.05842(8) 0.0363(4) Uani 1 1 d . .
f6 f 0.60372(14) -0.15939(14) 0.28937(7) 0.0323(3) Uani 1 1 d . .
f7 f 0.75000(17) -0.25768(15) 0.38493(8) 0.0415(4) Uani 1 1 d . .
f8 f 1.00550(17) -0.17490(15) 0.41223(8) 0.0411(4) Uani 1 1 d . .
f9 f 1.12115(14) 0.00163(16) 0.34029(8) 0.0387(4) Uani 1 1 d . .
f10 f 0.60004(13) 0.47680(13) 0.37615(7) 0.0276(3) Uani 1 1 d . .
f11 f 0.35167(14) 0.53349(17) 0.16106(8) 0.0420(4) Uani 1 1 d . .
f12 f 0.46656(17) 0.71805(16) 0.09444(8) 0.0438(4) Uani 1 1 d . .
f13 f 0.72661(18) 0.78547(15) 0.11461(8) 0.0437(4) Uani 1 1 d . .
f14 f 0.87605(14) 0.66908(15) 0.20143(8) 0.0363(4) Uani 1 1 d . .
f15 f 0.42536(13) 0.03592(14) 0.37812(8) 0.0309(3) Uani 1 1 d . .
f16 f 0.57760(14) -0.08361(13) 0.46231(8) 0.0329(3) Uani 1 1 d . .
f17 f 0.82949(15) -0.00007(15) 0.49378(8) 0.0370(4) Uani 1 1 d . .
f18 f 0.93690(14) 0.20475(16) 0.43973(8) 0.0394(4) Uani 1 1 d . .
si1 si 0.84347(5) 0.12104(6) 0.17485(3) 0.02093(15) Uani 1 1 d . .
si2 si 0.63635(5) 0.38856(6) 0.31378(3) 0.02033(14) Uani 1 1 d . .
s1 s 0.19088(5) 0.01271(6) 0.13078(3) 0.02141(13) Uani 1 1 d . .
s2 s 0.27608(5) 0.49614(5) 0.37617(3) 0.02048(13) Uani 1 1 d . .

loop_
_atom_site_aniso_label
_atom_site_aniso_U_11
_atom_site_aniso_U_22
_atom_site_aniso_U_33
_atom_site_aniso_U_23
_atom_site_aniso_U_13
_atom_site_aniso_U_12
c1 0.0175(9) 0.0268(13) 0.0193(9) 0.0004(9) -0.0002(7) 0.0001(9)
c2 0.0193(10) 0.0322(14) 0.0199(10) 0.0000(9) 0.0002(8) -0.0042(9)
c3 0.0292(11) 0.0245(13) 0.0200(10) 0.0023(9) 0.0028(8) -0.0026(10)
c4 0.0261(11) 0.0292(14) 0.0220(10) 0.0046(10) -0.0010(8) 0.0055(10)
c5 0.0176(9) 0.0307(14) 0.0263(11) 0.0043(10) -0.0010(8) 0.0005(9)
c6 0.0170(9) 0.0262(13) 0.0231(10) 0.0051(9) 0.0018(7) 0.0015(9)
c7 0.0199(9) 0.0281(13) 0.0211(10) 0.0052(9) 0.0022(8) 0.0054(9)
c8 0.0241(10) 0.0279(14) 0.0244(10) 0.0036(10) 0.0053(8) 0.0052(10)
c9 0.0396(13) 0.0267(14) 0.0231(11) 0.0060(10) 0.0061(9) 0.0077(11)
c10 0.0407(13) 0.0282(14) 0.0229(11) 0.0053(10) -0.0029(9) 0.0119(11)
c11 0.0247(11) 0.0375(15) 0.0249(11) 0.0024(10) -0.0038(9) 0.0090(10)
c12 0.0210(10) 0.0291(14) 0.0218(10) 0.0040(9) 0.0014(8) 0.0049(9)
c13 0.0242(10) 0.0281(13) 0.0201(10) 0.0042(9) 0.0022(8) 0.0010(9)
c14 0.0263(11) 0.0323(15) 0.0266(11) 0.0046(10) 0.0007(9) 0.0054(10)
c15 0.0412(14) 0.0359(16) 0.0221(11) 0.0079(11) 0.0026(10) 0.0125(12)
c16 0.0435(14) 0.0251(14) 0.0235(11) 0.0056(10) 0.0106(10) 0.0005(11)
c17 0.0303(11) 0.0290(14) 0.0233(11) 0.0010(10) 0.0083(9) -0.0029(10)
c18 0.0238(10) 0.0241(13) 0.0212(10) 0.0023(9) 0.0033(8) 0.0006(9)
c19 0.0193(9) 0.0223(12) 0.0223(10) 0.0023(9) -0.0003(8) -0.0023(9)
c20 0.0186(10) 0.0352(15) 0.0273(11) 0.0034(10) -0.0052(8) -0.0010(10)
c21 0.0278(11) 0.0262(13) 0.0216(10) 0.0032(9) -0.0019(8) 0.0036(10)
c22 0.0294(11) 0.0193(12) 0.0248(11) 0.0038(9) 0.0044(9) 0.0000(9)
c23 0.0179(9) 0.0233(13) 0.0248(10) -0.0011(9) 0.0013(8) -0.0015(9)
c24 0.0185(9) 0.0232(12) 0.0183(9) -0.0003(9) 0.0007(7) 0.0007(9)
c25 0.0292(12) 0.069(2) 0.0263(12) 0.0055(13) 0.0108(10) 0.0125(13)
c26 0.078(2) 0.094(3) 0.0474(18) 0.040(2) 0.0251(17) 0.056(2)
c27 0.0478(19) 0.058(2) 0.083(3) -0.041(2) 0.0107(18) -0.0201(17)
c28 0.060(2) 0.042(2) 0.076(2) 0.0241(18) 0.0299(18) 0.0058(16)
c29 0.0156(10) 0.0575(19) 0.0358(13) 0.0025(13) -0.0040(9) 0.0053(11)
c30 0.0240(12) 0.0480(19) 0.0619(19) -0.0220(15) -0.0013(12) 0.0009(12)
c31 0.0281(11) 0.0362(15) 0.0213(10) 0.0097(10) 0.0053(8) 0.0011(10)
c32 0.0322(12) 0.0228(13) 0.0417(14) 0.0052(11) 0.0017(10) 0.0059(10)
c33 0.0210(10) 0.0394(16) 0.0367(13) 0.0027(12) -0.0058(9) 0.0058(10)
c34 0.0583(19) 0.055(2) 0.0287(13) -0.0116(13) -0.0146(12) 0.0150(16)
c35 0.0217(10) 0.0326(15) 0.0302(12) -0.0019(11) -0.0035(9) -0.0042(10)
c36 0.0377(14) 0.0328(16) 0.0431(15) 0.0172(12) -0.0003(11) -0.0066(12)
n1 0.0139(8) 0.0360(12) 0.0274(9) -0.0048(9) -0.0044(7) 0.0011(8)
n2 0.0294(10) 0.0698(18) 0.0216(9) 0.0123(10) 0.0062(8) 0.0215(11)
n3 0.0317(11) 0.0284(13) 0.0470(13) -0.0055(10) 0.0103(10) -0.0025(9)
n4 0.0250(9) 0.0373(13) 0.0198(9) -0.0011(8) -0.0036(7) 0.0015(9)
n5 0.0256(9) 0.0186(10) 0.0228(9) 0.0044(8) 0.0038(7) 0.0020(8)
n6 0.0217(8) 0.0174(10) 0.0250(9) 0.0010(8) -0.0007(7) -0.0049(7)
o1 0.0137(7) 0.0321(10) 0.0341(9) 0.0146(7) -0.0006(6) -0.0016(6)
o2 0.0160(7) 0.0304(10) 0.0246(8) 0.0067(7) -0.0025(6) -0.0014(6)
o3 0.0151(7) 0.0322(10) 0.0261(8) 0.0110(7) 0.0008(6) 0.0011(6)
o4 0.0159(7) 0.0377(10) 0.0253(8) 0.0101(7) -0.0029(6) -0.0002(7)
o5 0.0194(7) 0.0305(10) 0.0266(8) 0.0101(7) -0.0018(6) -0.0034(7)
o6 0.0187(7) 0.0317(10) 0.0241(8) 0.0086(7) 0.0006(6) -0.0049(7)
o7 0.0168(7) 0.0259(9) 0.0241(7) 0.0047(7) -0.0021(6) -0.0013(6)
o8 0.0171(7) 0.0288(10) 0.0328(9) 0.0115(7) -0.0027(6) -0.0055(7)
f1 0.0203(6) 0.0364(9) 0.0262(7) 0.0005(6) 0.0013(5) 0.0003(6)
f2 0.0218(6) 0.0395(9) 0.0324(7) 0.0073(7) -0.0035(5) -0.0119(6)
f3 0.0376(8) 0.0283(8) 0.0332(7) 0.0097(6) 0.0007(6) -0.0070(6)
f4 0.0325(7) 0.0350(9) 0.0358(8) 0.0133(7) -0.0051(6) 0.0052(6)
f5 0.0153(6) 0.0471(10) 0.0477(9) 0.0196(8) -0.0055(6) 0.0001(6)
f6 0.0265(7) 0.0351(9) 0.0362(8) 0.0110(7) 0.0068(6) -0.0015(6)
f7 0.0544(10) 0.0355(9) 0.0373(8) 0.0197(7) 0.0058(7) 0.0040(8)
f8 0.0538(10) 0.0390(10) 0.0319(8) 0.0102(7) -0.0119(7) 0.0134(8)
f9 0.0267(7) 0.0506(11) 0.0389(8) 0.0103(7) -0.0114(6) 0.0054(7)
f10 0.0290(7) 0.0288(8) 0.0242(7) 0.0009(6) 0.0024(5) -0.0011(6)
f11 0.0262(7) 0.0564(11) 0.0451(9) 0.0191(8) -0.0060(6) 0.0049(7)
f12 0.0525(10) 0.0431(10) 0.0396(9) 0.0184(8) -0.0011(7) 0.0151(8)
f13 0.0605(11) 0.0353(9) 0.0372(8) 0.0171(7) 0.0141(8) -0.0023(8)
f14 0.0309(7) 0.0407(10) 0.0363(8) 0.0085(7) 0.0079(6) -0.0097(7)
f15 0.0199(6) 0.0289(8) 0.0429(8) 0.0089(7) -0.0002(6) -0.0067(6)
f16 0.0379(8) 0.0234(8) 0.0380(8) 0.0113(6) 0.0042(6) -0.0020(6)
f17 0.0387(8) 0.0375(9) 0.0351(8) 0.0129(7) -0.0106(6) 0.0038(7)
f18 0.0215(7) 0.0452(10) 0.0501(9) 0.0158(8) -0.0138(6) -0.0051(6)
si1 0.0124(2) 0.0290(4) 0.0216(3) 0.0056(3) -0.0001(2) 0.0003(2)
si2 0.0159(3) 0.0245(4) 0.0199(3) 0.0040(2) -0.0002(2) -0.0031(2)
s1 0.0119(2) 0.0320(3) 0.0196(2) -0.0011(2) 0.00016(17) 0.0005(2)
s2 0.0185(2) 0.0247(3) 0.0181(2) 0.0025(2) 0.00290(17) -0.0004(2)

loop_
_atom_type_symbol
_atom_type_description
_atom_type_scat_dispersion_real
_atom_type_scat_dispersion_imag
_atom_type_scat_source
c c 0.0033 0.0016 'international tables vol c tables 4.2.6.8 and 6.1.1.4'
h h 0.0000 0.0000 'international tables vol c tables 4.2.6.8 and 6.1.1.4'
n n 0.0061 0.0033 'international tables vol c tables 4.2.6.8 and 6.1.1.4'
o o 0.0106 0.0060 'international tables vol c tables 4.2.6.8 and 6.1.1.4'
f f 0.0171 0.0103 'international tables vol c tables 4.2.6.8 and 6.1.1.4'
si si 0.0817 0.0704 'international tables vol c tables 4.2.6.8 and 6.1.1.4'
s s 0.1246 0.1234 'international tables vol c tables 4.2.6.8 and 6.1.1.4'

loop_
_geom_angle_atom_site_label_1
_geom_angle_atom_site_label_2
_geom_angle_atom_site_label_3
_geom_angle
o2 c1 c2 127.73(19)
o2 c1 c6 112.34(19)
c2 c1 c6 119.9(2)
f2 c2 c1 121.2(2)
f2 c2 c3 119.3(2)
c1 c2 c3 119.6(2)
f3 c3 c4 119.6(2)
f3 c3 c2 119.8(2)
c4 c3 c2 120.6(2)
f4 c4 c3 119.4(2)
f4 c4 c5 120.3(2)
c3 c4 c5 120.3(2)
f5 c5 c6 120.9(2)
f5 c5 c4 120.0(2)
c6 c5 c4 119.1(2)
o1 c6 c5 127.0(2)
o1 c6 c1 112.55(19)
c5 c6 c1 120.5(2)
o3 c7 c8 127.4(2)
o3 c7 c12 112.09(19)
c8 c7 c12 120.5(2)
f6 c8 c7 121.6(2)
f6 c8 c9 119.2(2)
c7 c8 c9 119.1(2)
f7 c9 c10 120.0(2)
f7 c9 c8 119.5(2)
c10 c9 c8 120.6(2)
f8 c10 c9 119.7(2)
f8 c10 c11 119.8(2)
c9 c10 c11 120.5(2)
f9 c11 c12 121.6(2)
f9 c11 c10 119.4(2)
c12 c11 c10 119.0(2)
o4 c12 c11 126.7(2)
o4 c12 c7 113.01(18)
c11 c12 c7 120.2(2)
o5 c13 c14 127.6(2)
o5 c13 c18 112.41(19)
c14 c13 c18 120.0(2)
f11 c14 c13 121.1(2)
f11 c14 c15 119.5(2)
c13 c14 c15 119.4(2)
f12 c15 c16 119.6(2)
f12 c15 c14 119.8(2)
c16 c15 c14 120.5(2)
f13 c16 c15 119.8(2)
f13 c16 c17 119.8(2)
c15 c16 c17 120.4(2)
f14 c17 c18 121.1(2)
f14 c17 c16 119.4(2)
c18 c17 c16 119.5(2)
o6 c18 c17 127.2(2)
o6 c18 c13 112.70(19)
c17 c18 c13 120.1(2)
o8 c19 c20 127.2(2)
o8 c19 c24 112.85(19)
c20 c19 c24 120.0(2)
f18 c20 c19 120.9(2)
f18 c20 c21 119.6(2)
c19 c20 c21 119.5(2)
f17 c21 c22 119.4(2)
f17 c21 c20 120.5(2)
c22 c21 c20 120.2(2)
f16 c22 c21 119.4(2)
f16 c22 c23 119.8(2)
c21 c22 c23 120.8(2)
f15 c23 c24 121.3(2)
f15 c23 c22 119.5(2)
c24 c23 c22 119.2(2)
o7 c24 c23 127.20(19)
o7 c24 c19 112.48(19)
c23 c24 c19 120.3(2)
n2 c25 h31a 109.5
n2 c25 h31b 109.5
h31a c25 h31b 109.5
n2 c25 h31c 109.5
h31a c25 h31c 109.5
h31b c25 h31c 109.5
n2 c26 h34a 109.5
n2 c26 h34b 109.5
h34a c26 h34b 109.5
n2 c26 h34c 109.5
h34a c26 h34c 109.5
h34b c26 h34c 109.5
n3 c27 h35a 109.5
n3 c27 h35b 109.5
h35a c27 h35b 109.5
n3 c27 h35c 109.5
h35a c27 h35c 109.5
h35b c27 h35c 109.5
n3 c28 h36a 109.5
n3 c28 h36b 109.5
h36a c28 h36b 109.5
n3 c28 h36c 109.5
h36a c28 h36c 109.5
h36b c28 h36c 109.5
n1 c29 h30a 109.5
n1 c29 h30b 109.5
h30a c29 h30b 109.5
n1 c29 h30c 109.5
h30a c29 h30c 109.5
h30b c29 h30c 109.5
n1 c30 h32a 109.5
n1 c30 h32b 109.5
h32a c30 h32b 109.5
n1 c30 h32c 109.5
h32a c30 h32c 109.5
h32b c30 h32c 109.5
n5 c31 h29a 109.5
n5 c31 h29b 109.5
h29a c31 h29b 109.5
n5 c31 h29c 109.5
h29a c31 h29c 109.5
h29b c31 h29c 109.5
n5 c32 h24a 109.5
n5 c32 h24b 109.5
h24a c32 h24b 109.5
n5 c32 h24c 109.5
h24a c32 h24c 109.5
h24b c32 h24c 109.5
n4 c33 h25a 109.5
n4 c33 h25b 109.5
h25a c33 h25b 109.5
n4 c33 h25c 109.5
h25a c33 h25c 109.5
h25b c33 h25c 109.5
n4 c34 h20a 109.5
n4 c34 h20b 109.5
h20a c34 h20b 109.5
n4 c34 h20c 109.5
h20a c34 h20c 109.5
h20b c34 h20c 109.5
n6 c35 h18a 109.5
n6 c35 h18b 109.5
h18a c35 h18b 109.5
n6 c35 h18c 109.5
h18a c35 h18c 109.5
h18b c35 h18c 109.5
n6 c36 h33a 109.5
n6 c36 h33b 109.5
h33a c36 h33b 109.5
n6 c36 h33c 109.5
h33a c36 h33c 109.5
h33b c36 h33c 109.5
c30 n1 c29 116.0(2)
c30 n1 s1 113.80(17)
c29 n1 s1 124.22(18)
c26 n2 c25 114.8(2)
c26 n2 s1 113.32(19)
c25 n2 s1 122.92(17)
c27 n3 c28 110.1(3)
c27 n3 s1 112.8(2)
c28 n3 s1 112.2(2)
c34 n4 c33 115.3(2)
c34 n4 s2 116.70(19)
c33 n4 s2 123.54(16)
c32 n5 c31 115.04(19)
c32 n5 s2 113.86(16)
c31 n5 s2 122.47(16)
c36 n6 c35 110.66(19)
c36 n6 s2 111.84(17)
c35 n6 s2 112.79(16)
c6 o1 si1 112.01(13)
c1 o2 si1 111.75(13)
c7 o3 si1 112.18(13)
c12 o4 si1 111.46(14)
c13 o5 si2 111.36(14)
c18 o6 si2 111.46(14)
c24 o7 si2 111.85(13)
c19 o8 si2 111.28(13)
f1 si1 o1 102.17(8)
f1 si1 o2 101.49(8)
o1 si1 o2 89.44(8)
f1 si1 o3 102.66(9)
o1 si1 o3 85.73(7)
o2 si1 o3 155.85(9)
f1 si1 o4 103.30(8)
o1 si1 o4 154.53(10)
o2 si1 o4 85.09(8)
o3 si1 o4 89.16(8)
f10 si2 o6 104.99(9)
f10 si2 o7 103.25(8)
o6 si2 o7 151.75(9)
f10 si2 o5 100.47(8)
o6 si2 o5 89.55(8)
o7 si2 o5 85.92(8)
f10 si2 o8 99.81(8)
o6 si2 o8 85.65(8)
o7 si2 o8 89.02(8)
o5 si2 o8 159.71(9)
n1 s1 n2 116.25(12)
n1 s1 n3 98.69(12)
n2 s1 n3 99.14(13)
n4 s2 n5 115.44(10)
n4 s2 n6 99.32(11)
n5 s2 n6 98.33(10)

loop_
_geom_bond_atom_site_label_1
_geom_bond_atom_site_label_2
_geom_bond_distance
c1 o2 1.357(3)
c1 c2 1.370(3)
c1 c6 1.407(3)
c2 f2 1.350(2)
c2 c3 1.391(3)
c3 f3 1.348(3)
c3 c4 1.381(3)
c4 f4 1.352(3)
c4 c5 1.390(3)
c5 f5 1.346(2)
c5 c6 1.379(3)
c6 o1 1.348(3)
c7 o3 1.351(3)
c7 c8 1.370(3)
c7 c12 1.402(3)
c8 f6 1.347(3)
c8 c9 1.395(3)
c9 f7 1.349(3)
c9 c10 1.379(4)
c10 f8 1.355(3)
c10 c11 1.389(4)
c11 f9 1.350(3)
c11 c12 1.383(3)
c12 o4 1.352(3)
c13 o5 1.346(3)
c13 c14 1.380(3)
c13 c18 1.404(3)
c14 f11 1.349(3)
c14 c15 1.386(4)
c15 f12 1.355(3)
c15 c16 1.376(4)
c16 f13 1.353(3)
c16 c17 1.390(4)
c17 f14 1.349(3)
c17 c18 1.375(3)
c18 o6 1.353(3)
c19 o8 1.345(3)
c19 c20 1.384(3)
c19 c24 1.401(3)
c20 f18 1.348(3)
c20 c21 1.386(3)
c21 f17 1.351(3)
c21 c22 1.377(3)
c22 f16 1.352(3)
c22 c23 1.392(3)
c23 f15 1.348(2)
c23 c24 1.373(3)
c24 o7 1.352(3)
c25 n2 1.471(3)
c25 h31a 0.9800
c25 h31b 0.9800
c25 h31c 0.9800
c26 n2 1.465(4)
c26 h34a 0.9800
c26 h34b 0.9800
c26 h34c 0.9800
c27 n3 1.471(4)
c27 h35a 0.9800
c27 h35b 0.9800
c27 h35c 0.9800
c28 n3 1.496(4)
c28 h36a 0.9800
c28 h36b 0.9800
c28 h36c 0.9800
c29 n1 1.471(3)
c29 h30a 0.9800
c29 h30b 0.9800
c29 h30c 0.9800
c30 n1 1.462(4)
c30 h32a 0.9800
c30 h32b 0.9800
c30 h32c 0.9800
c31 n5 1.471(3)
c31 h29a 0.9800
c31 h29b 0.9800
c31 h29c 0.9800
c32 n5 1.462(3)
c32 h24a 0.9800
c32 h24b 0.9800
c32 h24c 0.9800
c33 n4 1.466(3)
c33 h25a 0.9800
c33 h25b 0.9800
c33 h25c 0.9800
c34 n4 1.459(3)
c34 h20a 0.9800
c34 h20b 0.9800
c34 h20c 0.9800
c35 n6 1.487(3)
c35 h18a 0.9800
c35 h18b 0.9800
c35 h18c 0.9800
c36 n6 1.482(3)
c36 h33a 0.9800
c36 h33b 0.9800
c36 h33c 0.9800
n1 s1 1.6073(19)
n2 s1 1.621(2)
n3 s1 1.683(2)
n4 s2 1.619(2)
n5 s2 1.6312(19)
n6 s2 1.688(2)
o1 si1 1.7328(16)
o2 si1 1.7344(17)
o3 si1 1.7345(16)
o4 si1 1.7408(16)
o5 si2 1.7403(16)
o6 si2 1.7232(16)
o7 si2 1.7315(17)
o8 si2 1.7500(17)
f1 si1 1.6009(16)
f10 si2 1.6018(15)
